data_1568308
loop_
_publ_author_name
'Tao, Si-Chen'
'Meng, Fan-Cheng'
'Wang, Tie'
'Zheng, Yan-Long'

_publ_section_title
;
 Ni-catalyzed arylation of alkynes with organoboronic acids and aldehydes
 to access stereodefined allylic alcohols.
;
_journal_issue 8
_journal_name_full 'Chemical science'
_journal_page_first 2040
_journal_page_last 2045
_journal_paper_doi 10.1039/d2sc05894d
_journal_volume 14
_journal_year 2023
_chemical_formula_moiety '2(C24 H30 O4)'
_chemical_formula_sum 'C48 H60 O8'
_chemical_formula_weight 764.96
_chemical_name_systematic 1
_space_group_crystal_system monoclinic
_space_group_IT_number 14
_space_group_name_Hall '-P 2yn'
_space_group_name_H-M_alt 'P 1 21/n 1'
_atom_sites_solution_hydrogens mixed
_audit_block_doi 10.5517/ccdc.csd.cc2d4w0g
_audit_creation_date 2022-07-19
_audit_creation_method
;
Olex2 1.2
(compiled 2018.05.29 svn.r3508 for OlexSys, GUI svn.r5506)
;
_audit_update_record
;
2022-09-24 deposited with the CCDC.	2023-01-20 downloaded from the CCDC.
;
_cell_angle_alpha 90
_cell_angle_beta 94.264(2)
_cell_angle_gamma 90
_cell_formula_units_Z 4
_cell_length_a 15.9821(4)
_cell_length_b 14.8327(3)
_cell_length_c 19.0411(4)
_cell_measurement_reflns_used 21069
_cell_measurement_temperature 293(2)
_cell_measurement_theta_max 67.9240
_cell_measurement_theta_min 2.3210
_cell_volume 4501.35(17)
_computing_cell_refinement 'CrysAlisPro 1.171.41.89a (Rigaku OD, 2020)'
_computing_data_collection 'CrysAlisPro 1.171.41.89a (Rigaku OD, 2020)'
_computing_data_reduction 'CrysAlisPro 1.171.41.89a (Rigaku OD, 2020)'
_computing_molecular_graphics 'Olex2 (Dolomanov et al., 2009)'
_computing_publication_material 'Olex2 (Dolomanov et al., 2009)'
_computing_structure_refinement 'ShelXL (Sheldrick, 2015)'
_computing_structure_solution 'SHELXT 2014/5 (Sheldrick, 2014)'
_diffrn_ambient_temperature 293.15
_diffrn_detector 'Hybrid Pixel Array Detector'
_diffrn_detector_area_resol_mean 10.0000
_diffrn_measured_fraction_theta_full 0.999
_diffrn_measured_fraction_theta_max 0.974
_diffrn_measurement_details
;
List of Runs (angles in degrees, time in seconds):

  # Type    Start    End  Width  t~exp~   \w     \q     \k     \f   Frames
#--------------------------------------------------------------------------
  1  \w     26.00  72.00   0.50    0.50    --   42.30 -54.00 -60.00   92
  2  \w    -35.00  -6.00   0.50    0.50    --   42.30 -82.00  90.00   58
  3  \w    -47.00  22.00   0.50    0.50    --   42.30 -54.00 -60.00  138
  4  \w    100.00 126.00   0.50    0.50    --   42.30  54.00  90.00   52
  5  \w     21.00  70.00   0.50    0.50    --   42.30 -82.00  90.00   98
  6  \w    -47.00  21.00   0.50    0.50    --   42.30 -77.00-120.00  136
  7  \w      5.00  34.00   0.50    0.50    --   42.30 -77.00 120.00   58
  8  \w    -44.00  68.00   0.50    0.50    --   42.30 -54.00 150.00  224
  9  \w     19.00  47.00   0.50    0.50    --   42.30  54.00  90.00   56
 10  \w    -40.00 -14.00   0.50    0.50    --   42.30 -82.00-150.00   52
 11  \w    -16.00  66.00   0.50    0.50    --   42.30 -65.00 -60.00  164
 12  \w    -36.00 -10.00   0.50    0.50    --   42.30 -82.00  30.00   52
 13  \w     77.00 102.00   0.50    0.50    --   42.30  77.00-180.00   50
 14  \w     28.00  53.00   0.50    0.50    --   42.30  77.00-180.00   50
 15  \w     29.00  70.00   0.50    0.50    --   42.30 -82.00 -84.05   82
 16  \w    -43.00   8.00   0.50    0.50    --   42.30 -82.00 -84.05  102
 17  \w    -47.00   1.00   0.50    0.50    --   42.30 -77.00 120.00   96
 18  \w     30.00  67.00   0.50    0.50    --   42.30 -82.00  60.00   74
 19  \w     51.00  94.00   0.50    0.50    --   42.30  54.00  90.00   86
 20  \w    -36.00  19.00   0.50    0.50    --   42.30 -77.00-180.00  110
 21  \w     37.00  65.00   0.50    0.50    --   42.30 -77.00-180.00   56
 22  \w     41.00  70.00   0.50    0.50    --   42.30 -82.00-150.00   58
 23  \w     18.00  43.00   0.50    0.50    --   42.30  43.00 120.00   50
 24  \w     41.00  66.00   0.50    0.50    --   42.30 -65.00-180.00   50
 25  \w     53.00  78.00   0.50    0.50    --   42.30  43.00 120.00   50
 26  \w     36.00  67.00   0.50    0.50    --   42.30 -82.00  30.00   62
 27  \w     36.00  61.00   0.50    0.50    --   42.30 -77.00 120.00   50
 28  \w     35.00  99.00   0.50    1.50    --   93.70 -82.00 120.00  128
 29  \w     13.00 118.00   0.50    1.50    --   93.70 -82.00   0.00  210
 30  \w    119.00 160.00   0.50    1.50    --   93.70  33.00 120.00   82
 31  \w     71.00  97.00   0.50    1.50    --   93.70 -82.00  69.96   52
 32  \w     64.00  90.00   0.50    1.50    --   93.70 -82.00  60.00   52
 33  \w     76.00 105.00   0.50    1.50    --   93.70  68.00-120.00   58
 34  \w      5.00 183.00   0.50    1.50    --   93.70  -8.00 120.00  356
 35  \w     20.00  63.00   0.50    1.50    --   93.70 -82.00 -30.00   86
 36  \w      4.00  33.00   0.50    1.50    --   93.70 -82.00  69.96   58
 37  \w     14.00  74.00   0.50    1.50    --   93.70 -82.00  26.60  120
 38  \w     12.00  95.00   0.50    1.50    --   93.70 -82.00 150.00  166
 39  \w     75.00 102.00   0.50    1.50    --   93.70 -82.00-120.00   54
 40  \w      8.00  98.00   0.50    1.50    --   93.70 -82.00 -90.00  180
 41  \w      4.00  92.00   0.50    1.50    --   93.70 -59.00  30.00  176
 42  \w    100.00 128.00   0.50    1.50    --   93.70 -33.00  60.00   56
 43  \w     77.00 102.00   0.50    1.50    --   93.70 -82.00  76.17   50
 44  \w    120.00 183.00   0.50    1.50    --   93.70  68.00-150.00  126
 45  \w     81.00 115.00   0.50    1.50    --   93.70  68.00-150.00   68
 46  \w     27.00 101.00   0.50    1.50    --   93.70 -82.00 -60.00  148
 47  \w     60.00 100.00   0.50    1.50    --   93.70 -82.00-150.00   80
 48  \w      9.00  86.00   0.50    1.50    --   93.70 -33.00  60.00  154
 49  \w     82.00 108.00   0.50    1.50    --   93.70 -82.00 -30.00   52
 50  \w     73.00  98.00   0.50    1.50    --   93.70 -82.00  30.00   50
 51  \w     11.00  37.00   0.50    1.50    --   93.70 -82.00-150.00   52
 52  \w      5.00 113.00   0.50    1.50    --   93.70 -59.00 150.00  216
 53  \w     10.00 128.00   0.50    1.50    --   93.70  25.00  30.00  236
 54  \w     73.00 105.00   0.50    1.50    --   93.70 -82.00 165.60   64
;
_diffrn_measurement_device 'four-circle diffractometer'
_diffrn_measurement_device_type 'XtaLAB Pro II AFC12 (RINC): Kappa single'
_diffrn_measurement_method '\w scans'
_diffrn_orient_matrix_type 'CrysAlisPro convention (1999,Acta A55,543-557)'
_diffrn_orient_matrix_UB_11 -0.0148726000
_diffrn_orient_matrix_UB_12 0.0827751000
_diffrn_orient_matrix_UB_13 -0.0481922000
_diffrn_orient_matrix_UB_21 -0.0650606000
_diffrn_orient_matrix_UB_22 -0.0537148000
_diffrn_orient_matrix_UB_23 -0.0468520000
_diffrn_orient_matrix_UB_31 -0.0699894000
_diffrn_orient_matrix_UB_32 0.0322964000
_diffrn_orient_matrix_UB_33 0.0454205000
_diffrn_radiation_monochromator mirror
_diffrn_radiation_probe x-ray
_diffrn_radiation_type CuK\a
_diffrn_radiation_wavelength 1.54184
_diffrn_reflns_av_R_equivalents 0.0731
_diffrn_reflns_av_unetI/netI 0.0434
_diffrn_reflns_Laue_measured_fraction_full 0.999
_diffrn_reflns_Laue_measured_fraction_max 0.974
_diffrn_reflns_limit_h_max 14
_diffrn_reflns_limit_h_min -19
_diffrn_reflns_limit_k_max 17
_diffrn_reflns_limit_k_min -17
_diffrn_reflns_limit_l_max 22
_diffrn_reflns_limit_l_min -22
_diffrn_reflns_number 47701
_diffrn_reflns_point_group_measured_fraction_full 0.999
_diffrn_reflns_point_group_measured_fraction_max 0.974
_diffrn_reflns_theta_full 67.684
_diffrn_reflns_theta_max 69.500
_diffrn_reflns_theta_min 3.485
_diffrn_source 'micro-focus sealed X-ray tube'
_diffrn_source_type 'Rigaku (Cu) X-ray Source'
_exptl_absorpt_coefficient_mu 0.603
_exptl_absorpt_correction_T_max 1.00000
_exptl_absorpt_correction_T_min 0.15241
_exptl_absorpt_correction_type multi-scan
_exptl_absorpt_process_details
;
CrysAlisPro 1.171.41.89a (Rigaku Oxford Diffraction, 2020)
Empirical absorption correction using spherical harmonics,
implemented in SCALE3 ABSPACK scaling algorithm.
;
_exptl_crystal_colour 'clear light colourless'
_exptl_crystal_colour_lustre clear
_exptl_crystal_colour_modifier light
_exptl_crystal_colour_primary colourless
_exptl_crystal_density_diffrn 1.129
_exptl_crystal_description block
_exptl_crystal_F_000 1648
_exptl_crystal_size_max 0.09
_exptl_crystal_size_mid 0.05
_exptl_crystal_size_min 0.04
_refine_diff_density_max 0.786
_refine_diff_density_min -0.646
_refine_diff_density_rms 0.077
_refine_ls_extinction_method none
_refine_ls_goodness_of_fit_ref 1.139
_refine_ls_hydrogen_treatment constr
_refine_ls_matrix_type full
_refine_ls_number_parameters 513
_refine_ls_number_reflns 8230
_refine_ls_number_restraints 37
_refine_ls_restrained_S_all 1.221
_refine_ls_R_factor_all 0.1083
_refine_ls_R_factor_gt 0.0946
_refine_ls_shift/su_max 0.000
_refine_ls_shift/su_mean 0.000
_refine_ls_structure_factor_coef Fsqd
_refine_ls_weighting_details 'w=1/[\s^2^(Fo^2^)+(0.1662P)^2^+1.5640P] where P=(Fo^2^+2Fc^2^)/3'
_refine_ls_weighting_scheme calc
_refine_ls_wR_factor_gt 0.2749
_refine_ls_wR_factor_ref 0.2958
_reflns_Friedel_coverage 0.000
_reflns_number_gt 6313
_reflns_number_total 8230
_reflns_threshold_expression 'I > 2\s(I)'
_cod_data_source_file d2sc05894d2.cif
_cod_data_source_block 2j-danjing1_auto
_cod_depositor_comments 'Adding full bibliography for 1568308--1568310.cif.'
_cod_original_cell_volume 4501.34(17)
_cod_database_code 1568308
_shelx_shelxl_version_number 2018/3
_shelx_space_group_comment
;
The symmetry employed for this shelxl refinement is uniquely defined
by the following loop, which should always be used as a source of
symmetry information in preference to the above space-group names.
They are only intended as comments.
;
_shelx_estimated_absorpt_t_max 0.976
_shelx_estimated_absorpt_t_min 0.948
_diffrn_oxdiff_digest_frames
;
01d50762f83e0d74199b9cde2f4bb13fc300029b762
;
_reflns_odcompleteness_completeness 99.92
_reflns_odcompleteness_iscentric 1
_reflns_odcompleteness_theta 66.97
_olex2_refinement_description
;
1. Fixed Uiso
 At 1.2 times of:
  All C(H) groups, All C(H,H) groups
 At 1.5 times of:
  All C(H,H,H) groups, All O(H) groups
2. Restrained distances
 O4-C24
 1.35 with sigma of 0.002
3. Uiso/Uaniso restraints and constraints
O4 \\sim C24 \\sim C21: within 2.7A with sigma of 0.004 and sigma for terminal
atoms of 0.008
C22 \\sim C21 \\sim C20: within 2.7A with sigma of 0.004 and sigma for terminal
atoms of 0.008
4.a Riding coordinates:
 O7(H7), O3(H3)
4.b Ternary CH refined with riding coordinates:
 C33(H33), C12(H12)
4.c Secondary CH2 refined with riding coordinates:
 C39(H39A,H39B), C40(H40A,H40B), C35(H35A,H35B), C36(H36A,H36B), C15(H15A,
 H15B), C16(H16A,H16B), C11(H11A,H11B), C10(H10A,H10B)
4.d Aromatic/amide H refined with riding coordinates:
 C29(H29), C28(H28), C32(H32), C31(H31), C47(H47), C46(H46), C44(H44),
 C43(H43), C7(H7A), C8(H8), C4(H4), C5(H5), C23(H23), C22(H22), C20(H20),
 C19(H19)
4.e Idealised Me refined as rotating group:
 C41(H41A,H41B,H41C), C37(H37A,H37B,H37C), C25(H25A,H25B,H25C), C48(H48A,H48B,
 H48C), C17(H17A,H17B,H17C), C9(H9A,H9B,H9C), C1(H1A,H1B,H1C), C24(H24A,H24B,
 H24C)
;
_olex2_submission_special_instructions 'No special instructions were received'
_oxdiff_exptl_absorpt_empirical_details
;
Empirical correction (ABSPACK) includes:
- Absorption correction using spherical harmonics
- Frame scaling
;
_oxdiff_exptl_absorpt_empirical_full_max 4.126
_oxdiff_exptl_absorpt_empirical_full_min 0.350

loop_
_space_group_symop_operation_xyz
'x, y, z'
'-x+1/2, y+1/2, -z+1/2'
'-x, -y, -z'
'x-1/2, -y-1/2, z-1/2'

loop_
_atom_site_label
_atom_site_type_symbol
_atom_site_fract_x
_atom_site_fract_y
_atom_site_fract_z
_atom_site_U_iso_or_equiv
_atom_site_adp_type
_atom_site_occupancy
_atom_site_site_symmetry_order
_atom_site_calc_flag
_atom_site_refinement_flags_posn
_atom_site_refinement_flags_adp
_atom_site_refinement_flags_occupancy
_atom_site_disorder_assembly
_atom_site_disorder_group
O7 O 0.45035(12) 0.93337(12) 0.59310(9) 0.0561(5) Uani 1 1 d . . . . .
H7 H 0.476969 0.980156 0.589324 0.084 Uiso 1 1 d R . . . .
O6 O 0.35420(18) 0.49309(16) 0.73138(19) 0.1075(10) Uani 1 1 d . . . . .
O5 O 0.25024(19) 0.5780(2) 0.7599(2) 0.1264(13) Uani 1 1 d . . . . .
O8 O 0.7967(2) 0.7250(2) 0.45378(15) 0.1076(10) Uani 1 1 d . . . . .
C30 C 0.45266(16) 0.79010(16) 0.65344(12) 0.0483(6) Uani 1 1 d . . . . .
C29 C 0.36914(17) 0.79985(18) 0.66693(14) 0.0558(6) Uani 1 1 d . . . . .
H29 H 0.341893 0.854337 0.657250 0.067 Uiso 1 1 calc R . . . .
C28 C 0.32597(18) 0.7288(2) 0.69479(16) 0.0620(7) Uani 1 1 d . . . . .
H28 H 0.270260 0.736514 0.704540 0.074 Uiso 1 1 calc R . . . .
C27 C 0.36471(18) 0.64670(18) 0.70826(15) 0.0583(7) Uani 1 1 d . . . . .
C32 C 0.44818(18) 0.63655(19) 0.69429(16) 0.0626(7) Uani 1 1 d . . . . .
H32 H 0.475197 0.581747 0.703169 0.075 Uiso 1 1 calc R . . . .
C31 C 0.49108(18) 0.70770(19) 0.66723(16) 0.0595(7) Uani 1 1 d . . . . .
H31 H 0.547002 0.700160 0.658067 0.071 Uiso 1 1 calc R . . . .
C33 C 0.50420(16) 0.86524(17) 0.62528(13) 0.0504(6) Uani 1 1 d . . . . .
H33 H 0.537322 0.839842 0.588762 0.061 Uiso 1 1 calc R . . . .
C34 C 0.56446(17) 0.90346(18) 0.68240(13) 0.0534(6) Uani 1 1 d . . . . .
C38 C 0.64687(19) 0.8930(2) 0.68014(16) 0.0686(8) Uani 1 1 d . . . . .
C39 C 0.7101(2) 0.9182(3) 0.74149(19) 0.0849(10) Uani 1 1 d . . . . .
H39A H 0.680075 0.936092 0.781668 0.102 Uiso 1 1 calc R . . . .
H39B H 0.743959 0.865840 0.755039 0.102 Uiso 1 1 calc R . . . .
C40 C 0.7650(3) 0.9919(4) 0.7225(2) 0.1106(15) Uani 1 1 d . . . . .
H40A H 0.731236 1.044732 0.710214 0.133 Uiso 1 1 calc R . . . .
H40B H 0.793763 0.974618 0.681452 0.133 Uiso 1 1 calc R . . . .
C41 C 0.8317(3) 1.0161(4) 0.7846(2) 0.1210(18) Uani 1 1 d . . . . .
H41A H 0.863919 1.067332 0.771549 0.181 Uiso 1 1 calc GR . . . .
H41B H 0.868425 0.965666 0.794015 0.181 Uiso 1 1 calc GR . . . .
H41C H 0.803505 1.030228 0.825968 0.181 Uiso 1 1 calc GR . . . .
C35 C 0.52343(19) 0.95016(19) 0.74197(14) 0.0594(7) Uani 1 1 d . . . . .
H35A H 0.468363 0.970857 0.724011 0.071 Uiso 1 1 calc R . . . .
H35B H 0.556388 1.003121 0.755512 0.071 Uiso 1 1 calc R . . . .
C36 C 0.5131(3) 0.8941(3) 0.80805(16) 0.0797(9) Uani 1 1 d . . . . .
H36A H 0.478405 0.841918 0.795850 0.096 Uiso 1 1 calc R . . . .
H36B H 0.567605 0.872719 0.826806 0.096 Uiso 1 1 calc R . . . .
C37 C 0.4732(4) 0.9487(4) 0.8636(2) 0.128(2) Uani 1 1 d . . . . .
H37A H 0.422367 0.975722 0.843427 0.192 Uiso 1 1 calc GR . . . .
H37B H 0.511291 0.995048 0.880786 0.192 Uiso 1 1 calc GR . . . .
H37C H 0.460574 0.909964 0.901773 0.192 Uiso 1 1 calc GR . . . .
C26 C 0.3160(2) 0.5714(2) 0.7361(2) 0.0754(9) Uani 1 1 d . . . . .
C25 C 0.3106(4) 0.4148(3) 0.7554(4) 0.153(3) Uani 1 1 d . . . . .
H25A H 0.264399 0.400499 0.722118 0.230 Uiso 1 1 calc GR . . . .
H25B H 0.289875 0.427296 0.800441 0.230 Uiso 1 1 calc GR . . . .
H25C H 0.348501 0.364545 0.759591 0.230 Uiso 1 1 calc GR . . . .
C42 C 0.68544(18) 0.8507(2) 0.61910(16) 0.0654(7) Uani 1 1 d . . . . .
C47 C 0.7213(2) 0.7660(3) 0.62461(19) 0.0776(9) Uani 1 1 d . . . . .
H47 H 0.720987 0.735098 0.667072 0.093 Uiso 1 1 calc R . . . .
C46 C 0.7574(3) 0.7263(3) 0.5692(2) 0.0871(10) Uani 1 1 d . . . . .
H46 H 0.781088 0.669204 0.574708 0.104 Uiso 1 1 calc R . . . .
C45 C 0.7588(2) 0.7703(3) 0.50538(19) 0.0789(9) Uani 1 1 d . . . . .
C44 C 0.7224(2) 0.8539(3) 0.49752(18) 0.0772(9) Uani 1 1 d . . . . .
H44 H 0.721834 0.883946 0.454632 0.093 Uiso 1 1 calc R . . . .
C43 C 0.6861(2) 0.8932(2) 0.55434(18) 0.0737(8) Uani 1 1 d . . . . .
H43 H 0.661638 0.949864 0.548644 0.088 Uiso 1 1 calc R . . . .
C48 C 0.8001(4) 0.7669(5) 0.3877(2) 0.148(2) Uani 1 1 d . . . . .
H48A H 0.835052 0.732063 0.359016 0.222 Uiso 1 1 calc GR . . . .
H48B H 0.823012 0.826399 0.393995 0.222 Uiso 1 1 calc GR . . . .
H48C H 0.744553 0.770714 0.364934 0.222 Uiso 1 1 calc GR . . . .
O3 O 0.46452(13) 0.90895(12) 0.44782(9) 0.0597(5) Uani 1 1 d . . . . .
H3 H 0.449447 0.912373 0.487969 0.090 Uiso 1 1 d R . . . .
O2 O 0.48967(16) 0.7731(2) 0.08882(11) 0.0917(8) Uani 1 1 d . . . . .
O1 O 0.62107(17) 0.7658(3) 0.13394(14) 0.1139(11) Uani 1 1 d . . . . .
C6 C 0.44763(16) 0.82832(17) 0.33920(12) 0.0486(6) Uani 1 1 d . . . . .
C7 C 0.39559(18) 0.7980(2) 0.28232(14) 0.0603(7) Uani 1 1 d . . . . .
H7A H 0.338679 0.789725 0.287405 0.072 Uiso 1 1 calc R . . . .
C8 C 0.42742(19) 0.7801(2) 0.21852(14) 0.0648(7) Uani 1 1 d . . . . .
H8 H 0.391563 0.761157 0.180686 0.078 Uiso 1 1 calc R . . . .
C3 C 0.51190(18) 0.7899(2) 0.21017(14) 0.0583(7) Uani 1 1 d . . . . .
C4 C 0.56492(18) 0.8179(2) 0.26722(14) 0.0601(7) Uani 1 1 d . . . . .
H4 H 0.622143 0.823889 0.262471 0.072 Uiso 1 1 calc R . . . .
C5 C 0.53272(16) 0.83680(18) 0.33096(13) 0.0540(6) Uani 1 1 d . . . . .
H5 H 0.568619 0.855485 0.368846 0.065 Uiso 1 1 calc R . . . .
C12 C 0.40919(16) 0.84981(17) 0.40717(12) 0.0495(6) Uani 1 1 d . . . . .
H12 H 0.356051 0.881443 0.395913 0.059 Uiso 1 1 calc R . . . .
C13 C 0.39138(17) 0.76549(17) 0.44896(12) 0.0507(6) Uani 1 1 d . . . . .
C14 C 0.31389(18) 0.74676(18) 0.46665(14) 0.0558(6) Uani 1 1 d . . . . .
C15 C 0.2921(2) 0.6670(2) 0.51161(17) 0.0712(8) Uani 1 1 d . . . . .
H15A H 0.343904 0.637733 0.528983 0.085 Uiso 1 1 calc R . . . .
H15B H 0.265158 0.689345 0.552125 0.085 Uiso 1 1 calc R . . . .
C16 C 0.2358(3) 0.5972(2) 0.4751(2) 0.0908(11) Uani 1 1 d . . . . .
H16A H 0.264725 0.568795 0.437933 0.109 Uiso 1 1 calc R . . . .
H16B H 0.185813 0.626297 0.453707 0.109 Uiso 1 1 calc R . . . .
C17 C 0.2103(3) 0.5250(3) 0.5273(3) 0.1181(17) Uani 1 1 d . . . . .
H17A H 0.170965 0.484186 0.503735 0.177 Uiso 1 1 calc GR . . . .
H17B H 0.184934 0.553479 0.565665 0.177 Uiso 1 1 calc GR . . . .
H17C H 0.259221 0.492260 0.545045 0.177 Uiso 1 1 calc GR . . . .
C11 C 0.46865(19) 0.70938(19) 0.46998(15) 0.0597(7) Uani 1 1 d . . . . .
H11A H 0.465171 0.689045 0.518088 0.072 Uiso 1 1 calc R . . . .
H11B H 0.517713 0.747762 0.469175 0.072 Uiso 1 1 calc R . . . .
C10 C 0.4814(2) 0.6272(2) 0.42368(19) 0.0762(9) Uani 1 1 d . . . . .
H10A H 0.435914 0.584853 0.428304 0.091 Uiso 1 1 calc R . . . .
H10B H 0.480067 0.645916 0.374793 0.091 Uiso 1 1 calc R . . . .
C9 C 0.5639(3) 0.5815(3) 0.4441(3) 0.1091(14) Uani 1 1 d . . . . .
H9A H 0.568539 0.527882 0.416358 0.164 Uiso 1 1 calc GR . . . .
H9B H 0.566490 0.565756 0.493074 0.164 Uiso 1 1 calc GR . . . .
H9C H 0.609170 0.621684 0.435703 0.164 Uiso 1 1 calc GR . . . .
C2 C 0.5479(2) 0.7755(3) 0.14188(16) 0.0718(8) Uani 1 1 d . . . . .
C1 C 0.5183(3) 0.7617(5) 0.01916(18) 0.128(2) Uani 1 1 d . . . . .
H1A H 0.472703 0.772961 -0.015429 0.193 Uiso 1 1 calc GR . . . .
H1B H 0.538203 0.701141 0.014008 0.193 Uiso 1 1 calc GR . . . .
H1C H 0.563026 0.803342 0.012626 0.193 Uiso 1 1 calc GR . . . .
C18 C 0.24048(18) 0.80604(19) 0.44607(15) 0.0585(7) Uani 1 1 d . . . . .
C23 C 0.2236(2) 0.8806(2) 0.4867(2) 0.0764(9) Uani 1 1 d . . . . .
H23 H 0.257976 0.893614 0.527027 0.092 Uiso 1 1 calc R . . . .
C22 C 0.1559(3) 0.9357(3) 0.4676(3) 0.1002(11) Uani 1 1 d . U . . .
H22 H 0.145707 0.986416 0.494394 0.120 Uiso 1 1 calc R . . . .
C21 C 0.1032(3) 0.9155(3) 0.4087(3) 0.1107(11) Uani 1 1 d . U . . .
C20 C 0.1172(3) 0.8415(3) 0.3700(3) 0.1011(11) Uani 1 1 d . U . . .
H20 H 0.080502 0.826760 0.331535 0.121 Uiso 1 1 calc R . . . .
C19 C 0.1859(2) 0.7881(3) 0.38753(18) 0.0756(9) Uani 1 1 d . . . . .
H19 H 0.196029 0.738563 0.359455 0.091 Uiso 1 1 calc R . . . .
O4 O 0.0338(2) 0.9643(3) 0.3848(3) 0.1644(14) Uani 1 1 d D U . . .
C24 C 0.0279(4) 1.0519(3) 0.4019(4) 0.167(2) Uani 1 1 d D U . . .
H24A H -0.022807 1.076575 0.379497 0.251 Uiso 1 1 calc GR . . . .
H24B H 0.075308 1.083975 0.386424 0.251 Uiso 1 1 calc GR . . . .
H24C H 0.026922 1.057613 0.452081 0.251 Uiso 1 1 calc GR . . . .

loop_
_atom_site_aniso_label
_atom_site_aniso_U_11
_atom_site_aniso_U_22
_atom_site_aniso_U_33
_atom_site_aniso_U_23
_atom_site_aniso_U_13
_atom_site_aniso_U_12
O7 0.0667(11) 0.0522(10) 0.0496(10) 0.0087(8) 0.0055(8) -0.0023(8)
O6 0.0974(18) 0.0587(13) 0.172(3) 0.0279(16) 0.0480(19) -0.0024(12)
O5 0.0927(19) 0.0892(18) 0.207(4) 0.043(2) 0.078(2) 0.0022(14)
O8 0.110(2) 0.134(2) 0.0818(17) -0.0285(16) 0.0270(15) 0.0250(18)
C30 0.0557(14) 0.0494(13) 0.0405(12) 0.0011(10) 0.0088(10) -0.0019(10)
C29 0.0594(15) 0.0520(14) 0.0577(15) 0.0066(11) 0.0150(12) 0.0056(11)
C28 0.0553(15) 0.0621(16) 0.0709(17) 0.0067(13) 0.0207(13) 0.0032(12)
C27 0.0603(15) 0.0529(14) 0.0632(16) 0.0064(12) 0.0149(12) -0.0024(12)
C32 0.0637(16) 0.0497(14) 0.0757(18) 0.0116(13) 0.0132(14) 0.0050(12)
C31 0.0518(14) 0.0583(15) 0.0698(17) 0.0058(13) 0.0139(13) 0.0033(11)
C33 0.0561(14) 0.0528(13) 0.0436(12) 0.0001(10) 0.0113(10) -0.0012(11)
C34 0.0632(15) 0.0546(14) 0.0432(13) -0.0014(10) 0.0099(11) -0.0033(11)
C38 0.0613(17) 0.087(2) 0.0585(16) -0.0149(15) 0.0089(13) -0.0080(15)
C39 0.089(2) 0.101(3) 0.0652(19) -0.0023(18) 0.0074(17) -0.013(2)
C40 0.129(4) 0.124(4) 0.078(2) 0.006(2) 0.005(2) -0.036(3)
C41 0.113(3) 0.156(4) 0.090(3) 0.000(3) -0.016(2) -0.064(3)
C35 0.0719(17) 0.0609(15) 0.0464(13) -0.0018(11) 0.0105(12) 0.0051(13)
C36 0.107(3) 0.084(2) 0.0496(16) 0.0065(15) 0.0154(16) 0.0150(19)
C37 0.197(5) 0.132(4) 0.062(2) 0.012(2) 0.054(3) 0.043(4)
C26 0.076(2) 0.0616(18) 0.092(2) 0.0148(16) 0.0246(18) -0.0031(15)
C25 0.130(4) 0.070(3) 0.264(8) 0.052(4) 0.048(5) -0.020(3)
C42 0.0523(15) 0.085(2) 0.0596(16) -0.0099(14) 0.0088(12) -0.0067(14)
C47 0.0713(19) 0.095(2) 0.0671(19) -0.0037(17) 0.0074(15) 0.0124(18)
C46 0.090(2) 0.092(2) 0.079(2) -0.0110(19) 0.0063(19) 0.021(2)
C45 0.0687(19) 0.100(3) 0.070(2) -0.0211(18) 0.0140(16) 0.0070(18)
C44 0.078(2) 0.091(2) 0.0639(18) -0.0033(16) 0.0172(16) -0.0035(17)
C43 0.0720(19) 0.076(2) 0.075(2) -0.0086(16) 0.0175(16) -0.0001(15)
C48 0.165(5) 0.211(7) 0.072(3) -0.017(3) 0.036(3) 0.051(5)
O3 0.0807(13) 0.0558(10) 0.0435(9) -0.0045(7) 0.0115(9) -0.0134(9)
O2 0.0833(15) 0.149(2) 0.0441(11) -0.0098(13) 0.0154(11) 0.0112(15)
O1 0.0780(17) 0.200(3) 0.0660(15) -0.0162(18) 0.0242(13) 0.0191(19)
C6 0.0577(14) 0.0481(12) 0.0403(12) 0.0026(9) 0.0060(10) -0.0022(10)
C7 0.0546(15) 0.0803(19) 0.0469(13) -0.0039(12) 0.0106(11) -0.0104(13)
C8 0.0618(16) 0.088(2) 0.0450(14) -0.0095(13) 0.0088(12) -0.0082(14)
C3 0.0607(15) 0.0679(16) 0.0472(14) -0.0012(12) 0.0111(12) 0.0037(12)
C4 0.0538(14) 0.0731(17) 0.0542(15) -0.0017(13) 0.0103(12) 0.0028(13)
C5 0.0536(14) 0.0616(15) 0.0469(13) -0.0011(11) 0.0039(11) -0.0023(11)
C12 0.0577(14) 0.0494(13) 0.0423(12) 0.0020(10) 0.0103(10) -0.0048(10)
C13 0.0665(16) 0.0488(13) 0.0374(12) 0.0015(10) 0.0073(11) -0.0041(11)
C14 0.0693(17) 0.0538(14) 0.0454(13) 0.0029(11) 0.0127(12) -0.0049(12)
C15 0.082(2) 0.0649(17) 0.0692(18) 0.0137(14) 0.0247(16) -0.0084(15)
C16 0.103(3) 0.066(2) 0.107(3) 0.0001(19) 0.036(2) -0.0183(18)
C17 0.120(3) 0.073(2) 0.168(5) 0.027(3) 0.053(3) -0.016(2)
C11 0.0700(17) 0.0545(14) 0.0546(15) 0.0033(12) 0.0053(13) 0.0014(12)
C10 0.097(2) 0.0577(17) 0.074(2) -0.0023(14) 0.0095(17) 0.0098(15)
C9 0.104(3) 0.088(3) 0.134(4) -0.010(3) 0.007(3) 0.031(2)
C2 0.0671(18) 0.099(2) 0.0508(16) -0.0041(15) 0.0148(14) 0.0113(16)
C1 0.119(3) 0.225(6) 0.0433(18) -0.013(3) 0.024(2) 0.023(4)
C18 0.0625(16) 0.0595(15) 0.0557(15) 0.0067(12) 0.0187(12) -0.0066(12)
C23 0.076(2) 0.0716(19) 0.084(2) -0.0034(16) 0.0187(17) -0.0009(16)
C22 0.0770(19) 0.0820(19) 0.145(3) 0.022(2) 0.0286(19) 0.0098(17)
C21 0.0760(18) 0.0953(19) 0.162(3) 0.053(2) 0.0164(19) 0.0116(17)
C20 0.0770(19) 0.096(2) 0.130(3) 0.044(2) 0.0068(19) -0.0004(18)
C19 0.080(2) 0.084(2) 0.0632(18) 0.0101(16) 0.0102(16) -0.0108(17)
O4 0.112(2) 0.123(2) 0.259(4) 0.061(3) 0.014(2) 0.026(2)
C24 0.138(4) 0.142(4) 0.227(5) 0.028(4) 0.041(4) 0.039(3)

loop_
_atom_type_symbol
_atom_type_description
_atom_type_scat_dispersion_real
_atom_type_scat_dispersion_imag
_atom_type_scat_source
C C 0.0181 0.0091 'International Tables Vol C Tables 4.2.6.8 and 6.1.1.4'
H H 0.0000 0.0000 'International Tables Vol C Tables 4.2.6.8 and 6.1.1.4'
O O 0.0492 0.0322 'International Tables Vol C Tables 4.2.6.8 and 6.1.1.4'

loop_
_geom_angle_atom_site_label_1
_geom_angle_atom_site_label_2
_geom_angle_atom_site_label_3
_geom_angle
_geom_angle_site_symmetry_1
_geom_angle_site_symmetry_3
_geom_angle_publ_flag
C33 O7 H7 109.6 . . ?
C26 O6 C25 116.7(3) . . ?
C45 O8 C48 118.3(4) . . ?
C29 C30 C33 123.2(2) . . ?
C31 C30 C29 118.5(2) . . ?
C31 C30 C33 118.3(2) . . ?
C30 C29 H29 119.8 . . ?
C30 C29 C28 120.4(2) . . ?
C28 C29 H29 119.8 . . ?
C29 C28 H28 119.6 . . ?
C27 C28 C29 120.8(3) . . ?
C27 C28 H28 119.6 . . ?
C28 C27 C32 118.9(2) . . ?
C28 C27 C26 119.4(3) . . ?
C32 C27 C26 121.7(3) . . ?
C27 C32 H32 120.0 . . ?
C31 C32 C27 120.0(3) . . ?
C31 C32 H32 120.0 . . ?
C30 C31 H31 119.3 . . ?
C32 C31 C30 121.4(3) . . ?
C32 C31 H31 119.3 . . ?
O7 C33 C30 110.3(2) . . ?
O7 C33 H33 107.8 . . ?
O7 C33 C34 111.9(2) . . ?
C30 C33 H33 107.8 . . ?
C30 C33 C34 111.0(2) . . ?
C34 C33 H33 107.8 . . ?
C33 C34 C35 115.0(2) . . ?
C38 C34 C33 120.9(2) . . ?
C38 C34 C35 124.1(3) . . ?
C34 C38 C39 123.0(3) . . ?
C34 C38 C42 122.8(3) . . ?
C42 C38 C39 114.1(3) . . ?
C38 C39 H39A 109.3 . . ?
C38 C39 H39B 109.3 . . ?
H39A C39 H39B 108.0 . . ?
C40 C39 C38 111.5(3) . . ?
C40 C39 H39A 109.3 . . ?
C40 C39 H39B 109.3 . . ?
C39 C40 H40A 109.3 . . ?
C39 C40 H40B 109.3 . . ?
C39 C40 C41 111.7(4) . . ?
H40A C40 H40B 107.9 . . ?
C41 C40 H40A 109.3 . . ?
C41 C40 H40B 109.3 . . ?
C40 C41 H41A 109.5 . . ?
C40 C41 H41B 109.5 . . ?
C40 C41 H41C 109.5 . . ?
H41A C41 H41B 109.5 . . ?
H41A C41 H41C 109.5 . . ?
H41B C41 H41C 109.5 . . ?
C34 C35 H35A 108.2 . . ?
C34 C35 H35B 108.2 . . ?
C34 C35 C36 116.5(2) . . ?
H35A C35 H35B 107.3 . . ?
C36 C35 H35A 108.2 . . ?
C36 C35 H35B 108.2 . . ?
C35 C36 H36A 109.4 . . ?
C35 C36 H36B 109.4 . . ?
H36A C36 H36B 108.0 . . ?
C37 C36 C35 111.2(3) . . ?
C37 C36 H36A 109.4 . . ?
C37 C36 H36B 109.4 . . ?
C36 C37 H37A 109.5 . . ?
C36 C37 H37B 109.5 . . ?
C36 C37 H37C 109.5 . . ?
H37A C37 H37B 109.5 . . ?
H37A C37 H37C 109.5 . . ?
H37B C37 H37C 109.5 . . ?
O6 C26 C27 112.4(3) . . ?
O5 C26 O6 122.0(3) . . ?
O5 C26 C27 125.6(3) . . ?
O6 C25 H25A 109.5 . . ?
O6 C25 H25B 109.5 . . ?
O6 C25 H25C 109.5 . . ?
H25A C25 H25B 109.5 . . ?
H25A C25 H25C 109.5 . . ?
H25B C25 H25C 109.5 . . ?
C47 C42 C38 121.0(3) . . ?
C47 C42 C43 116.8(3) . . ?
C43 C42 C38 122.2(3) . . ?
C42 C47 H47 119.1 . . ?
C46 C47 C42 121.9(4) . . ?
C46 C47 H47 119.1 . . ?
C47 C46 H46 119.7 . . ?
C47 C46 C45 120.6(4) . . ?
C45 C46 H46 119.7 . . ?
O8 C45 C46 115.9(4) . . ?
O8 C45 C44 124.9(4) . . ?
C44 C45 C46 119.2(3) . . ?
C45 C44 H44 120.3 . . ?
C45 C44 C43 119.4(3) . . ?
C43 C44 H44 120.3 . . ?
C42 C43 C44 122.2(3) . . ?
C42 C43 H43 118.9 . . ?
C44 C43 H43 118.9 . . ?
O8 C48 H48A 109.5 . . ?
O8 C48 H48B 109.5 . . ?
O8 C48 H48C 109.5 . . ?
H48A C48 H48B 109.5 . . ?
H48A C48 H48C 109.5 . . ?
H48B C48 H48C 109.5 . . ?
C12 O3 H3 109.2 . . ?
C2 O2 C1 116.9(3) . . ?
C7 C6 C12 118.6(2) . . ?
C5 C6 C7 118.4(2) . . ?
C5 C6 C12 122.9(2) . . ?
C6 C7 H7A 119.6 . . ?
C8 C7 C6 120.7(3) . . ?
C8 C7 H7A 119.6 . . ?
C7 C8 H8 119.7 . . ?
C7 C8 C3 120.7(3) . . ?
C3 C8 H8 119.7 . . ?
C8 C3 C4 119.1(2) . . ?
C8 C3 C2 122.4(3) . . ?
C4 C3 C2 118.5(3) . . ?
C3 C4 H4 119.9 . . ?
C5 C4 C3 120.1(3) . . ?
C5 C4 H4 119.9 . . ?
C6 C5 H5 119.6 . . ?
C4 C5 C6 120.9(2) . . ?
C4 C5 H5 119.5 . . ?
O3 C12 C6 108.6(2) . . ?
O3 C12 H12 108.4 . . ?
O3 C12 C13 110.69(19) . . ?
C6 C12 H12 108.4 . . ?
C6 C12 C13 112.3(2) . . ?
C13 C12 H12 108.4 . . ?
C14 C13 C12 121.1(2) . . ?
C14 C13 C11 124.8(2) . . ?
C11 C13 C12 114.1(2) . . ?
C13 C14 C15 124.1(3) . . ?
C13 C14 C18 122.4(2) . . ?
C18 C14 C15 113.5(2) . . ?
C14 C15 H15A 108.4 . . ?
C14 C15 H15B 108.4 . . ?
H15A C15 H15B 107.5 . . ?
C16 C15 C14 115.4(3) . . ?
C16 C15 H15A 108.4 . . ?
C16 C15 H15B 108.4 . . ?
C15 C16 H16A 109.4 . . ?
C15 C16 H16B 109.4 . . ?
C15 C16 C17 111.0(4) . . ?
H16A C16 H16B 108.0 . . ?
C17 C16 H16A 109.4 . . ?
C17 C16 H16B 109.4 . . ?
C16 C17 H17A 109.5 . . ?
C16 C17 H17B 109.5 . . ?
C16 C17 H17C 109.5 . . ?
H17A C17 H17B 109.5 . . ?
H17A C17 H17C 109.5 . . ?
H17B C17 H17C 109.5 . . ?
C13 C11 H11A 108.5 . . ?
C13 C11 H11B 108.5 . . ?
C13 C11 C10 115.2(2) . . ?
H11A C11 H11B 107.5 . . ?
C10 C11 H11A 108.5 . . ?
C10 C11 H11B 108.5 . . ?
C11 C10 H10A 109.4 . . ?
C11 C10 H10B 109.4 . . ?
H10A C10 H10B 108.0 . . ?
C9 C10 C11 111.2(3) . . ?
C9 C10 H10A 109.4 . . ?
C9 C10 H10B 109.4 . . ?
C10 C9 H9A 109.5 . . ?
C10 C9 H9B 109.5 . . ?
C10 C9 H9C 109.5 . . ?
H9A C9 H9B 109.5 . . ?
H9A C9 H9C 109.5 . . ?
H9B C9 H9C 109.5 . . ?
O2 C2 C3 112.3(3) . . ?
O1 C2 O2 122.6(3) . . ?
O1 C2 C3 125.2(3) . . ?
O2 C1 H1A 109.5 . . ?
O2 C1 H1B 109.5 . . ?
O2 C1 H1C 109.5 . . ?
H1A C1 H1B 109.5 . . ?
H1A C1 H1C 109.5 . . ?
H1B C1 H1C 109.5 . . ?
C23 C18 C14 120.3(3) . . ?
C23 C18 C19 117.6(3) . . ?
C19 C18 C14 122.1(3) . . ?
C18 C23 H23 119.8 . . ?
C22 C23 C18 120.3(4) . . ?
C22 C23 H23 119.8 . . ?
C23 C22 H22 119.9 . . ?
C23 C22 C21 120.2(4) . . ?
C21 C22 H22 119.9 . . ?
C20 C21 C22 120.2(4) . . ?
C20 C21 O4 114.2(5) . . ?
O4 C21 C22 125.6(5) . . ?
C21 C20 H20 120.1 . . ?
C21 C20 C19 119.8(5) . . ?
C19 C20 H20 120.1 . . ?
C18 C19 H19 119.1 . . ?
C20 C19 C18 121.8(4) . . ?
C20 C19 H19 119.1 . . ?
C24 O4 C21 119.9(6) . . ?
O4 C24 H24A 109.5 . . ?
O4 C24 H24B 109.5 . . ?
O4 C24 H24C 109.5 . . ?
H24A C24 H24B 109.5 . . ?
H24A C24 H24C 109.5 . . ?
H24B C24 H24C 109.5 . . ?

loop_
_geom_bond_atom_site_label_1
_geom_bond_atom_site_label_2
_geom_bond_distance
_geom_bond_site_symmetry_2
_geom_bond_publ_flag
O7 H7 0.8200 . ?
O7 C33 1.435(3) . ?
O6 C26 1.318(4) . ?
O6 C25 1.446(4) . ?
O5 C26 1.179(4) . ?
O8 C45 1.368(4) . ?
O8 C48 1.409(6) . ?
C30 C29 1.385(4) . ?
C30 C31 1.384(4) . ?
C30 C33 1.508(3) . ?
C29 H29 0.9300 . ?
C29 C28 1.387(4) . ?
C28 H28 0.9300 . ?
C28 C27 1.382(4) . ?
C27 C32 1.388(4) . ?
C27 C26 1.482(4) . ?
C32 H32 0.9300 . ?
C32 C31 1.379(4) . ?
C31 H31 0.9300 . ?
C33 H33 0.9800 . ?
C33 C34 1.509(4) . ?
C34 C38 1.330(4) . ?
C34 C35 1.519(4) . ?
C38 C39 1.533(5) . ?
C38 C42 1.494(4) . ?
C39 H39A 0.9700 . ?
C39 H39B 0.9700 . ?
C39 C40 1.464(6) . ?
C40 H40A 0.9700 . ?
C40 H40B 0.9700 . ?
C40 C41 1.573(6) . ?
C41 H41A 0.9600 . ?
C41 H41B 0.9600 . ?
C41 H41C 0.9600 . ?
C35 H35A 0.9700 . ?
C35 H35B 0.9700 . ?
C35 C36 1.527(4) . ?
C36 H36A 0.9700 . ?
C36 H36B 0.9700 . ?
C36 C37 1.510(5) . ?
C37 H37A 0.9600 . ?
C37 H37B 0.9600 . ?
C37 H37C 0.9600 . ?
C25 H25A 0.9600 . ?
C25 H25B 0.9600 . ?
C25 H25C 0.9600 . ?
C42 C47 1.382(5) . ?
C42 C43 1.385(5) . ?
C47 H47 0.9300 . ?
C47 C46 1.373(5) . ?
C46 H46 0.9300 . ?
C46 C45 1.381(6) . ?
C45 C44 1.374(5) . ?
C44 H44 0.9300 . ?
C44 C43 1.392(5) . ?
C43 H43 0.9300 . ?
C48 H48A 0.9600 . ?
C48 H48B 0.9600 . ?
C48 H48C 0.9600 . ?
O3 H3 0.8200 . ?
O3 C12 1.431(3) . ?
O2 C2 1.322(4) . ?
O2 C1 1.445(4) . ?
O1 C2 1.199(4) . ?
C6 C7 1.390(4) . ?
C6 C5 1.386(4) . ?
C6 C12 1.507(3) . ?
C7 H7A 0.9300 . ?
C7 C8 1.377(4) . ?
C8 H8 0.9300 . ?
C8 C3 1.379(4) . ?
C3 C4 1.391(4) . ?
C3 C2 1.476(4) . ?
C4 H4 0.9300 . ?
C4 C5 1.382(4) . ?
C5 H5 0.9300 . ?
C12 H12 0.9800 . ?
C12 C13 1.521(3) . ?
C13 C14 1.337(4) . ?
C13 C11 1.518(4) . ?
C14 C15 1.516(4) . ?
C14 C18 1.495(4) . ?
C15 H15A 0.9700 . ?
C15 H15B 0.9700 . ?
C15 C16 1.508(5) . ?
C16 H16A 0.9700 . ?
C16 H16B 0.9700 . ?
C16 C17 1.536(5) . ?
C17 H17A 0.9600 . ?
C17 H17B 0.9600 . ?
C17 H17C 0.9600 . ?
C11 H11A 0.9700 . ?
C11 H11B 0.9700 . ?
C11 C10 1.526(4) . ?
C10 H10A 0.9700 . ?
C10 H10B 0.9700 . ?
C10 C9 1.508(5) . ?
C9 H9A 0.9600 . ?
C9 H9B 0.9600 . ?
C9 H9C 0.9600 . ?
C1 H1A 0.9600 . ?
C1 H1B 0.9600 . ?
C1 H1C 0.9600 . ?
C18 C23 1.388(4) . ?
C18 C19 1.389(4) . ?
C23 H23 0.9300 . ?
C23 C22 1.383(5) . ?
C22 H22 0.9300 . ?
C22 C21 1.383(7) . ?
C21 C20 1.351(7) . ?
C21 O4 1.374(5) . ?
C20 H20 0.9300 . ?
C20 C19 1.374(5) . ?
C19 H19 0.9300 . ?
O4 C24 1.344(2) . ?
C24 H24A 0.9600 . ?
C24 H24B 0.9600 . ?
C24 H24C 0.9600 . ?

loop_
_geom_torsion_atom_site_label_1
_geom_torsion_atom_site_label_2
_geom_torsion_atom_site_label_3
_geom_torsion_atom_site_label_4
_geom_torsion
_geom_torsion_site_symmetry_1
_geom_torsion_site_symmetry_2
_geom_torsion_site_symmetry_3
_geom_torsion_site_symmetry_4
_geom_torsion_publ_flag
O7 C33 C34 C38 -123.6(3) . . . . ?
O7 C33 C34 C35 58.6(3) . . . . ?
O8 C45 C44 C43 -179.6(3) . . . . ?
C30 C29 C28 C27 -1.3(5) . . . . ?
C30 C33 C34 C38 112.8(3) . . . . ?
C30 C33 C34 C35 -65.1(3) . . . . ?
C29 C30 C31 C32 -0.5(4) . . . . ?
C29 C30 C33 O7 -19.5(3) . . . . ?
C29 C30 C33 C34 105.1(3) . . . . ?
C29 C28 C27 C32 0.8(5) . . . . ?
C29 C28 C27 C26 -178.2(3) . . . . ?
C28 C27 C32 C31 -0.2(5) . . . . ?
C28 C27 C26 O6 165.6(3) . . . . ?
C28 C27 C26 O5 -14.1(6) . . . . ?
C27 C32 C31 C30 0.0(5) . . . . ?
C32 C27 C26 O6 -13.4(5) . . . . ?
C32 C27 C26 O5 166.9(4) . . . . ?
C31 C30 C29 C28 1.1(4) . . . . ?
C31 C30 C33 O7 161.3(2) . . . . ?
C31 C30 C33 C34 -74.1(3) . . . . ?
C33 C30 C29 C28 -178.1(3) . . . . ?
C33 C30 C31 C32 178.8(3) . . . . ?
C33 C34 C38 C39 -170.9(3) . . . . ?
C33 C34 C38 C42 5.5(5) . . . . ?
C33 C34 C35 C36 97.0(3) . . . . ?
C34 C38 C39 C40 -115.3(4) . . . . ?
C34 C38 C42 C47 -108.7(4) . . . . ?
C34 C38 C42 C43 70.4(4) . . . . ?
C34 C35 C36 C37 178.9(4) . . . . ?
C38 C34 C35 C36 -80.8(4) . . . . ?
C38 C39 C40 C41 -178.4(4) . . . . ?
C38 C42 C47 C46 -179.7(3) . . . . ?
C38 C42 C43 C44 179.8(3) . . . . ?
C39 C38 C42 C47 68.0(4) . . . . ?
C39 C38 C42 C43 -113.0(4) . . . . ?
C35 C34 C38 C39 6.7(5) . . . . ?
C35 C34 C38 C42 -176.9(3) . . . . ?
C26 C27 C32 C31 178.9(3) . . . . ?
C25 O6 C26 O5 1.4(7) . . . . ?
C25 O6 C26 C27 -178.3(5) . . . . ?
C42 C38 C39 C40 68.0(5) . . . . ?
C42 C47 C46 C45 -0.1(6) . . . . ?
C47 C42 C43 C44 -1.1(5) . . . . ?
C47 C46 C45 O8 179.6(3) . . . . ?
C47 C46 C45 C44 -1.1(6) . . . . ?
C46 C45 C44 C43 1.2(5) . . . . ?
C45 C44 C43 C42 -0.1(5) . . . . ?
C43 C42 C47 C46 1.2(5) . . . . ?
C48 O8 C45 C46 -179.8(5) . . . . ?
C48 O8 C45 C44 1.0(6) . . . . ?
O3 C12 C13 C14 116.3(3) . . . . ?
O3 C12 C13 C11 -61.4(3) . . . . ?
C6 C7 C8 C3 1.5(5) . . . . ?
C6 C12 C13 C14 -122.1(3) . . . . ?
C6 C12 C13 C11 60.2(3) . . . . ?
C7 C6 C5 C4 1.7(4) . . . . ?
C7 C6 C12 O3 -158.9(2) . . . . ?
C7 C6 C12 C13 78.3(3) . . . . ?
C7 C8 C3 C4 0.2(5) . . . . ?
C7 C8 C3 C2 -177.1(3) . . . . ?
C8 C3 C4 C5 -1.0(5) . . . . ?
C8 C3 C2 O2 14.4(5) . . . . ?
C8 C3 C2 O1 -164.8(4) . . . . ?
C3 C4 C5 C6 0.0(4) . . . . ?
C4 C3 C2 O2 -162.9(3) . . . . ?
C4 C3 C2 O1 17.9(6) . . . . ?
C5 C6 C7 C8 -2.4(4) . . . . ?
C5 C6 C12 O3 21.5(3) . . . . ?
C5 C6 C12 C13 -101.2(3) . . . . ?
C12 C6 C7 C8 178.1(3) . . . . ?
C12 C6 C5 C4 -178.8(3) . . . . ?
C12 C13 C14 C15 -176.5(2) . . . . ?
C12 C13 C14 C18 0.7(4) . . . . ?
C12 C13 C11 C10 -99.9(3) . . . . ?
C13 C14 C15 C16 -115.2(3) . . . . ?
C13 C14 C18 C23 -84.3(3) . . . . ?
C13 C14 C18 C19 97.4(3) . . . . ?
C13 C11 C10 C9 174.2(3) . . . . ?
C14 C13 C11 C10 82.4(3) . . . . ?
C14 C15 C16 C17 -174.0(3) . . . . ?
C14 C18 C23 C22 179.8(3) . . . . ?
C14 C18 C19 C20 178.2(3) . . . . ?
C15 C14 C18 C23 93.2(3) . . . . ?
C15 C14 C18 C19 -85.2(3) . . . . ?
C11 C13 C14 C15 1.0(4) . . . . ?
C11 C13 C14 C18 178.2(2) . . . . ?
C2 C3 C4 C5 176.5(3) . . . . ?
C1 O2 C2 O1 -2.4(6) . . . . ?
C1 O2 C2 C3 178.4(4) . . . . ?
C18 C14 C15 C16 67.3(4) . . . . ?
C18 C23 C22 C21 1.6(6) . . . . ?
C23 C18 C19 C20 -0.2(5) . . . . ?
C23 C22 C21 C20 0.6(6) . . . . ?
C23 C22 C21 O4 179.3(4) . . . . ?
C22 C21 C20 C19 -2.6(6) . . . . ?
C22 C21 O4 C24 23.6(8) . . . . ?
C21 C20 C19 C18 2.4(6) . . . . ?
C20 C21 O4 C24 -157.6(6) . . . . ?
C19 C18 C23 C22 -1.8(5) . . . . ?
O4 C21 C20 C19 178.6(4) . . . . ?
